data_2239030
loop_
_publ_author_name
'Butcher, Ray J.'
'Brewer, Greg'
'Burton, Aaron S.'
'Dworkin, Jason P.'

_publ_section_title
;
 1-Azaniumylcyclobutane-1-carboxylate monohydrate
;
_journal_issue 2
_journal_name_full 'Acta Crystallographica Section E'
_journal_page_first o217
_journal_page_last o218
_journal_paper_doi 10.1107/S1600536813033217
_journal_volume 70
_journal_year 2014
_chemical_formula_iupac 'C5 H9 N O2, H2 O'
_chemical_formula_moiety 'C5 H9 N O2, H2 O'
_chemical_formula_sum 'C5 H11 N O3'
_chemical_formula_weight 133.15
_chemical_name_common '1-aminocyclobutane carboxylic acid monohydrate'
_chemical_name_systematic
;
1-Azaniumylcyclobutane-1-carboxylate monohydrate
;
_space_group_IT_number 14
_symmetry_cell_setting monoclinic
_symmetry_space_group_name_Hall '-P 2ybc'
_symmetry_space_group_name_H-M 'P 1 21/c 1'
_atom_sites_solution_hydrogens geom
_atom_sites_solution_primary direct
_atom_sites_solution_secondary difmap
_audit_creation_method SHELXL-97
_cell_angle_alpha 90.00
_cell_angle_beta 100.8735(18)
_cell_angle_gamma 90.00
_cell_formula_units_Z 4
_cell_length_a 10.25082(19)
_cell_length_b 6.13117(9)
_cell_length_c 10.9209(2)
_cell_measurement_reflns_used 4146
_cell_measurement_temperature 123(2)
_cell_measurement_theta_max 77.2279
_cell_measurement_theta_min 4.1186
_cell_volume 674.05(2)
_computing_cell_refinement
;
CrysAlis PRO (Agilent, 2012)
;
_computing_data_collection
;
CrysAlis PRO (Agilent, 2012)
;
_computing_data_reduction
;
CrysAlis PRO (Agilent, 2012)
;
_computing_molecular_graphics 'SHELXTL (Sheldrick, 2008)'
_computing_publication_material 'SHELXTL (Sheldrick, 2008)'
_computing_structure_refinement 'SHELXL97 (Sheldrick, 2008)'
_computing_structure_solution 'SHELXS97 (Sheldrick, 2008)'
_diffrn_ambient_temperature 123(2)
_diffrn_detector_area_resol_mean 10.5081
_diffrn_measured_fraction_theta_full 0.988
_diffrn_measured_fraction_theta_max 0.985
_diffrn_measurement_device_type 'Agilent Xcalibur (Ruby, Gemini)'
_diffrn_measurement_method '\w scans'
_diffrn_radiation_monochromator graphite
_diffrn_radiation_source 'Enhance (Cu) X-ray source'
_diffrn_radiation_type CuK\a
_diffrn_radiation_wavelength 1.54184
_diffrn_reflns_av_R_equivalents 0.0223
_diffrn_reflns_av_sigmaI/netI 0.0184
_diffrn_reflns_limit_h_max 12
_diffrn_reflns_limit_h_min -12
_diffrn_reflns_limit_k_max 7
_diffrn_reflns_limit_k_min -6
_diffrn_reflns_limit_l_max 13
_diffrn_reflns_limit_l_min -13
_diffrn_reflns_number 4405
_diffrn_reflns_theta_full 67.50
_diffrn_reflns_theta_max 77.44
_diffrn_reflns_theta_min 8.27
_diffrn_standards_number 0
_exptl_absorpt_coefficient_mu 0.915
_exptl_absorpt_correction_T_max 1.00000
_exptl_absorpt_correction_T_min 0.78408
_exptl_absorpt_correction_type multi-scan
_exptl_absorpt_process_details
;
(CrysAlis PRO; Agilent, 2012)
;
_exptl_crystal_colour colorless
_exptl_crystal_density_diffrn 1.312
_exptl_crystal_density_method 'not measured'
_exptl_crystal_description prism
_exptl_crystal_F_000 288
_exptl_crystal_size_max 0.41
_exptl_crystal_size_mid 0.34
_exptl_crystal_size_min 0.16
_refine_diff_density_max 0.358
_refine_diff_density_min -0.194
_refine_ls_extinction_coef 0.016(4)
_refine_ls_extinction_expression Fc^*^=kFc[1+0.001xFc^2^\l^3^/sin(2\q)]^-1/4^
_refine_ls_extinction_method 'SHELXL97 (Sheldrick, 2008)'
_refine_ls_goodness_of_fit_ref 1.062
_refine_ls_hydrogen_treatment mixed
_refine_ls_matrix_type full
_refine_ls_number_parameters 119
_refine_ls_number_reflns 1400
_refine_ls_number_restraints 0
_refine_ls_restrained_S_all 1.062
_refine_ls_R_factor_all 0.0388
_refine_ls_R_factor_gt 0.0382
_refine_ls_shift/su_max 0.000
_refine_ls_shift/su_mean 0.000
_refine_ls_structure_factor_coef Fsqd
_refine_ls_weighting_details 'calc w=1/[\s^2^(Fo^2^)+(0.0616P)^2^+0.2169P] where P=(Fo^2^+2Fc^2^)/3'
_refine_ls_weighting_scheme calc
_refine_ls_wR_factor_gt 0.1021
_refine_ls_wR_factor_ref 0.1028
_reflns_number_gt 1360
_reflns_number_total 1400
_reflns_threshold_expression I>2\s(I)
_cod_data_source_file zs2282sup1.cif
_cod_data_source_block I
_cod_original_sg_symbol_H-M 'P 21/c'
_cod_database_code 2239030
_cod_database_fobs_code 2239030

loop_
_symmetry_equiv_pos_as_xyz
'x, y, z'
'-x, y+1/2, -z+1/2'
'-x, -y, -z'
'x, -y-1/2, z-1/2'

loop_
_atom_site_type_symbol
_atom_site_label
_atom_site_fract_x
_atom_site_fract_y
_atom_site_fract_z
_atom_site_U_iso_or_equiv
_atom_site_adp_type
_atom_site_calc_flag
_atom_site_refinement_flags
_atom_site_occupancy
_atom_site_symmetry_multiplicity
_atom_site_disorder_assembly
_atom_site_disorder_group
O O1W 0.11907(10) 0.30045(14) 0.47599(9) 0.0268(3) Uani d . 1 1 . .
H H1W1 0.1576(18) 0.203(3) 0.5293(18) 0.037(4) Uiso d . 1 1 . .
H H1W2 0.0713(19) 0.231(3) 0.4210(19) 0.039(5) Uiso d . 1 1 . .
O O2 0.04488(8) 0.54177(13) 0.20493(7) 0.0218(3) Uani d . 1 1 . .
O O1 0.23745(8) 0.52875(13) 0.13611(7) 0.0213(3) Uani d . 1 1 . .
N N1 0.13993(9) 0.73526(15) 0.41449(8) 0.0159(3) Uani d . 1 1 . .
H H1N 0.0661(18) 0.809(3) 0.3735(16) 0.032(4) Uiso d . 1 1 . .
H H2N 0.1799(15) 0.815(3) 0.4840(15) 0.023(4) Uiso d . 1 1 . .
H H3N 0.1179(16) 0.603(3) 0.4404(15) 0.026(4) Uiso d . 1 1 . .
C C1 0.16664(10) 0.57917(16) 0.21410(9) 0.0155(3) Uani d . 1 1 . .
C C2 0.23577(10) 0.70405(17) 0.32992(9) 0.0151(3) Uani d . 1 1 A .
C C3 0.30893(12) 0.9136(2) 0.30010(12) 0.0247(3) Uani d . 1 1 . .
H H3A 0.2845(16) 0.967(3) 0.2165(16) 0.030 Uiso d . 1 1 . .
H H3B 0.3019(16) 1.021(3) 0.3606(16) 0.030 Uiso d . 1 1 . .
C C4A 0.44072(14) 0.7839(3) 0.32757(17) 0.0353(6) Uani d P 0.882(7) 1 A 1
H H4AA 0.4706 0.7309 0.2518 0.042 Uiso calc PR 0.882(7) 1 A 1
H H4AB 0.5134 0.8607 0.3837 0.042 Uiso calc PR 0.882(7) 1 A 1
C C4B 0.4308(11) 0.845(2) 0.3984(14) 0.0353(6) Uani d P 0.118 1 A 2
H H4BA 0.4366 0.9176 0.4802 0.042 Uiso calc PR 0.118(7) 1 A 2
H H4BB 0.5162 0.8543 0.3689 0.042 Uiso calc PR 0.118(7) 1 A 2
C C5 0.37127(10) 0.6082(2) 0.39333(11) 0.0228(3) Uani d . 1 1 . .
H H5A 0.3873(16) 0.464(3) 0.3693(15) 0.027 Uiso d . 1 1 . .
H H5B 0.3840(16) 0.615(3) 0.4822(16) 0.027 Uiso d . 1 1 . .

loop_
_atom_site_aniso_label
_atom_site_aniso_U_11
_atom_site_aniso_U_22
_atom_site_aniso_U_33
_atom_site_aniso_U_12
_atom_site_aniso_U_13
_atom_site_aniso_U_23
O1W 0.0356(5) 0.0181(4) 0.0236(5) -0.0006(3) -0.0028(4) 0.0030(3)
O2 0.0172(4) 0.0236(5) 0.0229(4) -0.0017(3) -0.0010(3) -0.0053(3)
O1 0.0237(4) 0.0252(5) 0.0150(4) 0.0027(3) 0.0035(3) -0.0017(3)
N1 0.0166(5) 0.0170(5) 0.0139(5) 0.0002(3) 0.0023(3) -0.0002(3)
C1 0.0186(5) 0.0131(5) 0.0134(5) 0.0021(4) -0.0006(4) 0.0021(4)
C2 0.0143(5) 0.0163(5) 0.0141(5) 0.0002(4) 0.0017(4) 0.0004(4)
C3 0.0271(6) 0.0214(6) 0.0273(6) -0.0085(4) 0.0098(5) -0.0027(5)
C4A 0.0195(8) 0.0404(10) 0.0476(11) -0.0086(6) 0.0105(7) -0.0069(7)
C4B 0.0195(8) 0.0404(10) 0.0476(11) -0.0086(6) 0.0105(7) -0.0069(7)
C5 0.0148(5) 0.0313(7) 0.0204(6) 0.0039(4) -0.0018(4) -0.0033(4)

loop_
_atom_type_symbol
_atom_type_description
_atom_type_scat_dispersion_real
_atom_type_scat_dispersion_imag
_atom_type_scat_source
C C 0.0181 0.0091 'International Tables Vol C Tables 4.2.6.8 and 6.1.1.4'
H H 0.0000 0.0000 'International Tables Vol C Tables 4.2.6.8 and 6.1.1.4'
N N 0.0311 0.0180 'International Tables Vol C Tables 4.2.6.8 and 6.1.1.4'
O O 0.0492 0.0322 'International Tables Vol C Tables 4.2.6.8 and 6.1.1.4'

loop_
_geom_angle_atom_site_label_1
_geom_angle_atom_site_label_2
_geom_angle_atom_site_label_3
_geom_angle
H1W1 O1W H1W2 105.5(18)
C2 N1 H1N 109.9(11)
C2 N1 H2N 109.5(9)
H1N N1 H2N 109.6(14)
C2 N1 H3N 108.3(10)
H1N N1 H3N 111.2(15)
H2N N1 H3N 108.2(14)
O2 C1 O1 126.43(10)
O2 C1 C2 117.09(9)
O1 C1 C2 116.46(9)
N1 C2 C1 108.72(8)
N1 C2 C5 114.52(8)
C1 C2 C5 114.58(9)
N1 C2 C3 115.28(9)
C1 C2 C3 113.99(9)
C5 C2 C3 88.84(8)
C4B C3 C2 89.3(4)
C4A C3 C2 88.44(9)
C4B C3 H3A 142.0(11)
C4A C3 H3A 115.0(10)
C2 C3 H3A 115.6(10)
C4B C3 H3B 82.1(12)
C4A C3 H3B 113.6(10)
C2 C3 H3B 108.9(10)
H3A C3 H3B 112.9(14)
C5 C4A C3 89.22(9)
C5 C4A H4AA 113.8
C3 C4A H4AA 113.8
C5 C4A H4AB 113.8
C3 C4A H4AB 113.8
H4AA C4A H4AB 111.0
C3 C4B C5 88.3(6)
C3 C4B H4BA 113.9
C5 C4B H4BA 113.9
C3 C4B H4BB 113.9
C5 C4B H4BB 113.9
H4BA C4B H4BB 111.1
C4A C5 C2 88.88(9)
C2 C5 C4B 88.6(4)
C4A C5 H5A 113.8(10)
C2 C5 H5A 114.8(10)
C4B C5 H5A 141.8(11)
C4A C5 H5B 117.2(9)
C2 C5 H5B 112.2(10)
C4B C5 H5B 86.9(11)
H5A C5 H5B 109.0(14)

loop_
_geom_bond_atom_site_label_1
_geom_bond_atom_site_label_2
_geom_bond_distance
O1W H1W1 0.87(2)
O1W H1W2 0.82(2)
O2 C1 1.2543(13)
O1 C1 1.2574(13)
N1 C2 1.4823(13)
N1 H1N 0.922(18)
N1 H2N 0.930(17)
N1 H3N 0.902(17)
C1 C2 1.5330(14)
C2 C5 1.5465(14)
C2 C3 1.5527(15)
C3 C4B 1.545(13)
C3 C4A 1.547(2)
C3 H3A 0.958(17)
C3 H3B 0.943(18)
C4A C5 1.542(2)
C4A H4AA 0.9900
C4A H4AB 0.9900
C4B C5 1.570(12)
C4B H4BA 0.9900
C4B H4BB 0.9900
C5 H5A 0.942(17)
C5 H5B 0.956(17)

loop_
_geom_hbond_atom_site_label_D
_geom_hbond_atom_site_label_H
_geom_hbond_atom_site_label_A
_geom_hbond_site_symmetry_A
_geom_hbond_distance_DH
_geom_hbond_distance_HA
_geom_hbond_distance_DA
_geom_hbond_angle_DHA
O1W H1W1 O1 4_566 0.87(2) 1.92(2) 2.7935(12) 175.2(18)
O1W H1W2 O2 2_545 0.82(2) 2.01(2) 2.8268(12) 175.7(19)
N1 H1N O2 2 0.922(18) 1.923(18) 2.8087(12) 160.6(15)
N1 H2N O1 4_576 0.930(17) 1.913(17) 2.8351(12) 171.2(14)
N1 H3N O1W . 0.902(17) 1.895(17) 2.7673(13) 162.3(15)

loop_
_geom_torsion_atom_site_label_1
_geom_torsion_atom_site_label_2
_geom_torsion_atom_site_label_3
_geom_torsion_atom_site_label_4
_geom_torsion
O2 C1 C2 N1 5.49(13)
O1 C1 C2 N1 -176.10(9)
O2 C1 C2 C5 135.05(10)
O1 C1 C2 C5 -46.54(13)
O2 C1 C2 C3 -124.62(10)
O1 C1 C2 C3 53.79(13)
N1 C2 C3 C4B 99.7(6)
C1 C2 C3 C4B -133.6(6)
C5 C2 C3 C4B -17.0(6)
N1 C2 C3 C4A 132.80(10)
C1 C2 C3 C4A -100.42(11)
C5 C2 C3 C4A 16.10(10)
C4B C3 C4A C5 74.9(8)
C2 C3 C4A C5 -16.15(9)
C4A C3 C4B C5 -71.5(8)
C2 C3 C4B C5 16.8(5)
C3 C4A C5 C2 16.21(10)
C3 C4A C5 C4B -72.9(8)
N1 C2 C5 C4A -133.55(10)
C1 C2 C5 C4A 99.82(11)
C3 C2 C5 C4A -16.16(10)
N1 C2 C5 C4B -100.6(6)
C1 C2 C5 C4B 132.7(6)
C3 C2 C5 C4B 16.8(6)
C3 C4B C5 C4A 73.3(8)
C3 C4B C5 C2 -16.9(5)
